data_4001704
loop_
_publ_author_name
'Recham, Nadir'
'Rousse, Gwena\"elle'
'Sougrati, Moulay T.'
'Chotard, Jean-No\"el'
'Frayret, Christine'
'Mariyappan, Sathiya'
'Melot, Brent C.'
'Jumas, Jean-Claude'
'Tarascon, Jean-Marie'

_publ_section_title
;
 Preparation and Characterization of a Stable FeSO4 F-Based Framework for
 Alkali Ion Insertion Electrodes
;
_journal_issue 22
_journal_name_full 'Chemistry of Materials'
_journal_page_first 4363
_journal_paper_doi 10.1021/cm302428w
_journal_volume 24
_journal_year 2012
_chemical_formula_iupac 'K2 Fe2 S2 O8 F2'
_chemical_formula_sum 'F2 Fe2 K2 O8 S2'
_chemical_formula_weight 420.010
_space_group_IT_number 33
_symmetry_cell_setting orthorhombic
_symmetry_space_group_name_Hall 'P 2c -2n'
_symmetry_space_group_name_H-M 'P n a 21'
_cell_angle_alpha 90.00000
_cell_angle_beta 90.00000
_cell_angle_gamma 90.00000
_cell_formula_units_Z 4
_cell_length_a 13.15116(3)
_cell_length_b 6.539302(14)
_cell_length_c 10.86887(3)
_cell_measurement_temperature 295
_cell_volume 934.716(4)
_computing_structure_refinement FULLPROF
_diffrn_ambient_temperature 295
_diffrn_measurement_device_type 11BM
_diffrn_radiation_monochromator Si(111)
_diffrn_radiation_type Synchrotron
_diffrn_radiation_wavelength 0.41311
_diffrn_source '11BM Argonne'
_exptl_crystal_density_diffrn 2.984
_pd_char_colour grey
_pd_meas_2theta_range_inc 0.001000
_pd_meas_2theta_range_max 49.99000
_pd_meas_2theta_range_min 0.50000
_pd_meas_number_of_points 49491
_pd_proc_2theta_range_inc 0.001000
_pd_proc_2theta_range_max 49.9897
_pd_proc_2theta_range_min 0.4997
_pd_proc_ls_prof_R_factor 6.3069
_pd_proc_ls_prof_wR_expected 4.9892
_pd_proc_ls_prof_wR_factor 8.0175
_pd_proc_wavelength 0.413111
_refine_ls_number_constraints 0
_refine_ls_number_parameters 73
_refine_ls_number_reflns 4412
_refine_ls_number_restraints 0
_refine_ls_R_I_factor 2.6370
_cod_data_source_file cm302428w_si_003.cif
_cod_data_source_block KFeSO4F
_cod_database_code 4001704
_pd_proc_ls_prof_cr_factor 9.4558
_pd_proc_ls_prof_cwr_factor 11.2465
_pd_proc_ls_prof_cwr_expected 6.9985
_pd_proc_ls_prof_chi2 2.5824
_pd_proc_ls_prof_echi2 2.7847

loop_
_symmetry_equiv_pos_as_xyz
x,y,z
-x+1/2,y+1/2,z+1/2
x+1/2,-y+1/2,z
-x,-y,z+1/2

loop_
_atom_site_label
_atom_site_fract_x
_atom_site_fract_y
_atom_site_fract_z
_atom_site_U_iso_or_equiv
_atom_site_occupancy
_atom_site_adp_type
_atom_site_type_symbol
Fe1 0.37422(8) 0.4975(3) 0.00000 0.00567(17) 1.00000 Uiso FE
F1 0.2501(5) 0.5358(12) -0.1177(5) 0.0002(10) 1.00000 Uiso F
Fe2 0.24860(18) 0.2555(3) 0.2533(4) 0.00567(17) 1.00000 Uiso FE
F2 0.2714(4) 0.4942(14) 0.1339(6) 0.0002(10) 1.00000 Uiso F
S1 0.5000(4) 0.3409(3) 0.2504(6) 0.0091(4) 1.00000 Uiso S
O3 0.4822(8) 0.4798(13) 0.1520(7) 0.0058(5) 1.00000 Uiso O
O4 0.5165(9) 0.4724(14) 0.3654(7) 0.0058(5) 1.00000 Uiso O
O5 0.4134(5) 0.2083(11) 0.2840(7) 0.0058(5) 1.00000 Uiso O
O6 0.5895(5) 0.2092(10) 0.2416(7) 0.0058(5) 1.00000 Uiso O
S2 0.18049(17) 0.5040(7) 0.5000(6) 0.0091(4) 1.00000 Uiso S
O7 0.1054(5) 0.3247(10) 0.5185(8) 0.0058(5) 1.00000 Uiso O
O8 0.1170(6) 0.6780(11) 0.4634(7) 0.0058(5) 1.00000 Uiso O
O9 0.2400(6) 0.5132(17) 0.6312(7) 0.0058(5) 1.00000 Uiso O
O10 0.2505(6) 0.4697(14) 0.4108(8) 0.0058(5) 1.00000 Uiso O
K1 0.37205(19) 0.7732(4) 0.2949(3) 0.0254(5) 1.00000 Uiso K
K2 0.10579(19) 0.6981(3) 0.0531(3) 0.0254(5) 1.00000 Uiso K

loop_
_atom_type_symbol
_atom_type_scat_Cromer_Mann_a1
_atom_type_scat_Cromer_Mann_b1
_atom_type_scat_Cromer_Mann_a2
_atom_type_scat_Cromer_Mann_b2
_atom_type_scat_Cromer_Mann_a3
_atom_type_scat_Cromer_Mann_b3
_atom_type_scat_Cromer_Mann_a4
_atom_type_scat_Cromer_Mann_b4
_atom_type_scat_Cromer_Mann_c
_atom_type_scat_dispersion_real
_atom_type_scat_dispersion_imag
_atom_type_scat_source
fe 11.76950 4.76110 7.35730 0.30720 3.52220 15.35350 2.30450 76.88050 1.03690 0.24400 0.54500 International_Tables_for_Crystallography_Vol.C(1991)_Tables_6.1.1.4_and_6.1.1.5
f 3.53920 10.28250 2.64120 4.29440 1.51700 0.26150 1.02430 26.14760 0.27760 0.00600 0.00600 International_Tables_for_Crystallography_Vol.C(1991)_Tables_6.1.1.4_and_6.1.1.5
s 6.90530 1.46790 5.20340 22.21510 1.43790 0.25360 1.58630 56.17200 0.86690 0.06800 0.07600 International_Tables_for_Crystallography_Vol.C(1991)_Tables_6.1.1.4_and_6.1.1.5
o 3.04850 13.27710 2.28680 5.70110 1.54630 0.32390 0.86700 32.90890 0.25080 0.00300 0.00400 International_Tables_for_Crystallography_Vol.C(1991)_Tables_6.1.1.4_and_6.1.1.5
k 8.21860 12.79490 7.43980 0.77480 1.05190 213.18700 0.86590 41.68410 1.42280 0.11800 0.15600 International_Tables_for_Crystallography_Vol.C(1991)_Tables_6.1.1.4_and_6.1.1.5
